data_7029507
loop_
_publ_author_name
'Chen, Xuan-Rong'
'Ning, Wei-Hua'
'Yang, Hao'
'Liu, Jian-Lan'
'Xuan, Fang'
'Ren, Xiao-Ming'

_publ_section_title
;
 Observation of hysteretic magnetic phase transitions coupled with
 orientation motion of ions and dielectric relaxation in a one-dimensional
 nickel-bis-dithiolene molecule solid.
;
_journal_issue 16
_journal_name_full 'Dalton transactions (Cambridge, England : 2003)'
_journal_page_first 6251
_journal_page_last 6261
_journal_paper_doi 10.1039/c3dt53481b
_journal_volume 43
_journal_year 2014
_chemical_formula_sum 'C21 H11 F3 N5 Ni S4'
_chemical_formula_weight 577.30
_chemical_name_systematic
; 
 ? 
;
_space_group_IT_number 2
_symmetry_cell_setting triclinic
_symmetry_space_group_name_Hall '-P 1'
_symmetry_space_group_name_H-M 'P -1'
_atom_sites_solution_hydrogens geom
_atom_sites_solution_primary direct
_atom_sites_solution_secondary difmap
_audit_creation_method SHELXL-97
_cell_angle_alpha 94.218(5)
_cell_angle_beta 111.499(6)
_cell_angle_gamma 114.488(7)
_cell_formula_units_Z 4
_cell_length_a 12.8027(9)
_cell_length_b 14.5132(10)
_cell_length_c 15.7920(11)
_cell_measurement_temperature 220(2)
_cell_volume 2394.8(4)
_computing_cell_refinement 'CrysAlisPro, Oxford Diffraction Ltd.'
_computing_data_collection 'CrysAlisPro, Oxford Diffraction Ltd.'
_computing_data_reduction 'CrysAlisPro, Oxford Diffraction Ltd.'
_computing_molecular_graphics 'Bruker SHELXTL'
_computing_publication_material 'Bruker SHELXTL'
_computing_structure_refinement 'SHELXL-97 (Sheldrick, 1997)'
_computing_structure_solution 'SHELXS-97 (Sheldrick, 1990)'
_diffrn_ambient_temperature 220(2)
_diffrn_measured_fraction_theta_full 0.984
_diffrn_measured_fraction_theta_max 0.984
_diffrn_measurement_device_type 'Xcalibur, Sapphire3, Gemini ultra'
_diffrn_measurement_method '\w scans'
_diffrn_radiation_monochromator graphite
_diffrn_radiation_source 'Enhance (Mo) X-ray Source'
_diffrn_radiation_type MoK\a
_diffrn_radiation_wavelength 0.71073
_diffrn_reflns_av_R_equivalents 0.0502
_diffrn_reflns_av_sigmaI/netI 0.0926
_diffrn_reflns_limit_h_max 16
_diffrn_reflns_limit_h_min -16
_diffrn_reflns_limit_k_max 18
_diffrn_reflns_limit_k_min -18
_diffrn_reflns_limit_l_max 19
_diffrn_reflns_limit_l_min -19
_diffrn_reflns_number 17130
_diffrn_reflns_theta_full 26.73
_diffrn_reflns_theta_max 26.73
_diffrn_reflns_theta_min 2.58
_exptl_absorpt_coefficient_mu 1.202
_exptl_absorpt_correction_T_max 1.00000
_exptl_absorpt_correction_T_min 0.83002
_exptl_absorpt_correction_type multi-scan
_exptl_absorpt_process_details 'Empirical absorption correction,CrysAlisPro, Oxford Diffraction Ltd.'
_exptl_crystal_colour black
_exptl_crystal_density_diffrn 1.601
_exptl_crystal_density_method 'not measured'
_exptl_crystal_description block
_exptl_crystal_F_000 1164
_exptl_crystal_size_max 0.14
_exptl_crystal_size_mid 0.13
_exptl_crystal_size_min 0.12
_refine_diff_density_max 0.528
_refine_diff_density_min -0.537
_refine_diff_density_rms 0.078
_refine_ls_extinction_method none
_refine_ls_goodness_of_fit_ref 1.021
_refine_ls_hydrogen_treatment mixed
_refine_ls_matrix_type full
_refine_ls_number_parameters 669
_refine_ls_number_reflns 9996
_refine_ls_number_restraints 138
_refine_ls_restrained_S_all 1.069
_refine_ls_R_factor_all 0.1400
_refine_ls_R_factor_gt 0.0634
_refine_ls_shift/su_max 0.001
_refine_ls_shift/su_mean 0.000
_refine_ls_structure_factor_coef Fsqd
_refine_ls_weighting_details 'calc w=1/[\s^2^(Fo^2^)+(0.0350P)^2^+0.9000P] where P=(Fo^2^+2Fc^2^)/3'
_refine_ls_weighting_scheme calc
_refine_ls_wR_factor_gt 0.1132
_refine_ls_wR_factor_ref 0.1496
_reflns_number_gt 5029
_reflns_number_total 9996
_reflns_threshold_expression >2sigma(I)
_cod_data_source_file c3dt53481b.txt
_cod_data_source_block x
_cod_depositor_comments
;
The following automatic conversions were performed:

'_symmetry_cell_setting' value 'Triclinic' changed to 'triclinic'
according to
/usr/data/users/saulius/crontab/automatic-downloads/current/RSC/lib/dictionaries/cif_core.dic
dictionary named 'cif_core.dic' version 2.4.2 from 2011-04-26.

Automatic conversion script
Id: cif_fix_values 2281 2013-09-26 08:29:07Z andrius 
;
_cod_original_cell_volume 2394.8(3)
_cod_original_sg_symbol_H-M P-1
_cod_database_code 7029507

loop_
_symmetry_equiv_pos_as_xyz
'x, y, z'
'-x, -y, -z'

loop_
_atom_site_label
_atom_site_type_symbol
_atom_site_fract_x
_atom_site_fract_y
_atom_site_fract_z
_atom_site_U_iso_or_equiv
_atom_site_adp_type
_atom_site_occupancy
_atom_site_symmetry_multiplicity
_atom_site_calc_flag
_atom_site_refinement_flags
_atom_site_disorder_assembly
_atom_site_disorder_group
Ni1 Ni 0.43501(6) 0.40598(5) 0.37322(5) 0.0427(2) Uani 1 1 d . . .
Ni2 Ni 0.51562(7) 0.48309(5) 0.12783(5) 0.0458(2) Uani 1 1 d . . .
S1 S 0.38203(13) 0.52763(10) 0.36649(12) 0.0529(4) Uani 1 1 d . . .
S2 S 0.61957(13) 0.50851(10) 0.38282(11) 0.0483(4) Uani 1 1 d . . .
S3 S 0.24801(13) 0.30664(10) 0.36147(12) 0.0528(4) Uani 1 1 d . . .
S4 S 0.48425(13) 0.28115(10) 0.37982(11) 0.0498(4) Uani 1 1 d . . .
S5 S 0.45294(14) 0.59955(11) 0.12475(12) 0.0553(4) Uani 1 1 d . . .
S6 S 0.69210(14) 0.59086(10) 0.12969(12) 0.0537(4) Uani 1 1 d . . .
S7 S 0.33706(13) 0.37180(10) 0.12236(11) 0.0521(4) Uani 1 1 d . . .
S8 S 0.58559(14) 0.37123(10) 0.13733(12) 0.0539(4) Uani 1 1 d . . .
N1 N 0.4984(5) 0.8056(4) 0.3740(5) 0.089(2) Uani 1 1 d . . .
N2 N 0.8168(5) 0.7831(4) 0.3870(5) 0.0857(19) Uani 1 1 d . . .
N3 N 0.0368(5) 0.0338(4) 0.3465(4) 0.086(2) Uani 1 1 d . . .
N4 N 0.3484(5) -0.0007(4) 0.3689(4) 0.0755(17) Uani 1 1 d . . .
N5 N 0.5529(5) 0.8754(4) 0.1174(5) 0.096(2) Uani 1 1 d . . .
N6 N 0.8702(5) 0.8573(4) 0.1160(5) 0.088(2) Uani 1 1 d . . .
N7 N 0.1760(5) 0.0942(4) 0.1337(4) 0.0753(17) Uani 1 1 d . . .
N8 N 0.4979(5) 0.1002(4) 0.1630(4) 0.0810(18) Uani 1 1 d . . .
N9 N 0.2044(5) 0.8504(3) 0.4693(4) 0.0500(12) Uani 1 1 d . . .
N10 N 0.1869(5) 0.8789(3) 0.0435(4) 0.0591(14) Uani 1 1 d . . .
F1 F -0.029(2) 0.296(2) 0.403(3) 0.116(9) Uani 0.27(3) 1 d PDU A 1
F2 F -0.171(3) 0.2926(19) 0.2772(6) 0.087(9) Uani 0.27(3) 1 d PDU A 1
F3 F -0.177(3) 0.323(2) 0.408(2) 0.100(8) Uani 0.27(3) 1 d PDU A 1
F1' F -0.2104(10) 0.3157(9) 0.3681(15) 0.137(4) Uani 0.73(3) 1 d PDU A 2
F2' F -0.0335(11) 0.3169(9) 0.4407(9) 0.125(4) Uani 0.73(3) 1 d PDU A 2
F3' F -0.119(2) 0.2793(8) 0.2918(8) 0.148(5) Uani 0.73(3) 1 d PDU A 2
F4 F 0.0480(8) 0.4138(5) 0.2142(4) 0.081(3) Uani 0.543(10) 1 d PDU B 1
F5 F 0.0243(13) 0.3790(9) 0.0780(7) 0.129(5) Uani 0.543(10) 1 d PDU B 1
F6 F -0.1304(6) 0.3717(9) 0.1019(10) 0.194(8) Uani 0.543(10) 1 d PDU B 1
F4' F -0.1061(10) 0.3728(7) 0.0422(5) 0.111(5) Uani 0.457(10) 1 d PDU B 2
F5' F -0.0742(13) 0.4056(10) 0.1806(9) 0.142(6) Uani 0.457(10) 1 d PDU B 2
F6' F 0.0643(11) 0.3878(10) 0.1474(12) 0.221(11) Uani 0.457(10) 1 d PDU B 2
C1 C 0.5075(5) 0.7305(4) 0.3738(5) 0.0607(17) Uani 1 1 d . . .
C2 C 0.5159(5) 0.6338(3) 0.3746(4) 0.0429(13) Uani 1 1 d . . .
C3 C 0.6186(5) 0.6262(4) 0.3806(4) 0.0479(14) Uani 1 1 d . . .
C4 C 0.7296(6) 0.7144(4) 0.3852(5) 0.0610(17) Uani 1 1 d . . .
C5 C 0.1296(6) 0.1018(4) 0.3553(4) 0.0585(16) Uani 1 1 d . . .
C6 C 0.2461(5) 0.1882(3) 0.3644(4) 0.0461(14) Uani 1 1 d . . .
C7 C 0.3479(5) 0.1765(4) 0.3720(4) 0.0466(14) Uani 1 1 d . . .
C8 C 0.3471(5) 0.0770(4) 0.3714(5) 0.0564(16) Uani 1 1 d . . .
C9 C 0.5635(6) 0.8014(5) 0.1193(5) 0.0652(18) Uani 1 1 d . . .
C10 C 0.5786(5) 0.7089(4) 0.1233(4) 0.0499(15) Uani 1 1 d . . .
C11 C 0.6803(6) 0.7039(4) 0.1252(4) 0.0520(15) Uani 1 1 d . . .
C12 C 0.7857(6) 0.7924(4) 0.1204(5) 0.0573(16) Uani 1 1 d . . .
C13 C 0.2542(6) 0.1686(4) 0.1330(4) 0.0568(16) Uani 1 1 d . . .
C14 C 0.3560(5) 0.2622(4) 0.1317(4) 0.0467(14) Uani 1 1 d . . .
C15 C 0.4651(5) 0.2613(4) 0.1389(4) 0.0498(14) Uani 1 1 d . . .
C16 C 0.4828(5) 0.1713(4) 0.1528(4) 0.0568(16) Uani 1 1 d . . .
C17 C 0.1259(6) 0.8842(4) 0.4749(5) 0.0676(19) Uani 1 1 d . . .
H17A H 0.0488 0.8643 0.4217 0.081 Uiso 1 1 calc R . .
C18 C 0.1550(8) 0.9476(5) 0.5566(8) 0.100(3) Uani 1 1 d . . .
H18A H 0.0977 0.9704 0.5606 0.120 Uiso 1 1 calc R . .
C19 C 0.2668(11) 0.9775(6) 0.6322(7) 0.115(4) Uani 1 1 d . . .
H19A H 0.2894 1.0222 0.6892 0.139 Uiso 1 1 calc R . .
C20 C 0.3449(9) 0.9418(6) 0.6239(7) 0.111(3) Uani 1 1 d . . .
H20A H 0.4224 0.9606 0.6762 0.134 Uiso 1 1 calc R . .
C21 C 0.3138(7) 0.8794(5) 0.5414(6) 0.079(2) Uani 1 1 d . . .
H21A H 0.3707 0.8568 0.5358 0.095 Uiso 1 1 calc R . .
C22 C 0.1691(7) 0.7784(4) 0.3808(5) 0.075(2) Uani 1 1 d . . .
H22A H 0.2465 0.7919 0.3735 0.090 Uiso 1 1 calc R . .
H22B H 0.1144 0.7928 0.3273 0.090 Uiso 1 1 calc R . .
C23 C 0.0997(6) 0.6642(4) 0.3783(4) 0.0555(16) Uani 1 1 d . . .
C24 C -0.0299(6) 0.6148(5) 0.3469(5) 0.0693(19) Uani 1 1 d . . .
H24A H -0.0754 0.6520 0.3261 0.083 Uiso 1 1 calc R . .
C25 C -0.0942(6) 0.5112(5) 0.3456(5) 0.068(2) Uani 1 1 d . . .
H25A H -0.1832 0.4780 0.3246 0.081 Uiso 1 1 calc R . .
C26 C -0.0288(6) 0.4569(4) 0.3748(4) 0.0518(15) Uani 1 1 d . A .
C27 C 0.1012(6) 0.5057(4) 0.4078(5) 0.0638(18) Uani 1 1 d . . .
H27A H 0.1467 0.4687 0.4289 0.077 Uiso 1 1 calc R . .
C28 C 0.1653(5) 0.6107(4) 0.4096(5) 0.0607(18) Uani 1 1 d . . .
H28A H 0.2546 0.6449 0.4326 0.073 Uiso 1 1 calc R . .
C29 C -0.0973(6) 0.3428(5) 0.3683(4) 0.085(3) Uani 1 1 d D . .
C30 C 0.0907(7) 0.8868(5) -0.0199(5) 0.0699(19) Uani 1 1 d . . .
H30A H 0.0246 0.8841 -0.0056 0.084 Uiso 1 1 calc R . .
C31 C 0.0870(7) 0.8987(5) -0.1048(6) 0.078(2) Uani 1 1 d . . .
H31A H 0.0188 0.9050 -0.1488 0.094 Uiso 1 1 calc R . .
C32 C 0.1810(8) 0.9017(4) -0.1271(6) 0.080(2) Uani 1 1 d . . .
H32A H 0.1786 0.9098 -0.1862 0.096 Uiso 1 1 calc R . .
C33 C 0.2794(7) 0.8926(5) -0.0615(7) 0.085(2) Uani 1 1 d . . .
H33A H 0.3451 0.8934 -0.0755 0.102 Uiso 1 1 calc R . .
C34 C 0.2814(6) 0.8823(4) 0.0255(6) 0.074(2) Uani 1 1 d . . .
H34A H 0.3495 0.8776 0.0715 0.089 Uiso 1 1 calc R . .
C35 C 0.1884(7) 0.8655(5) 0.1363(5) 0.080(2) Uani 1 1 d . . .
H35A H 0.1369 0.8935 0.1500 0.097 Uiso 1 1 calc R . .
H35B H 0.2761 0.9056 0.1859 0.097 Uiso 1 1 calc R . .
C36 C 0.1362(7) 0.7511(5) 0.1370(5) 0.0637(17) Uani 1 1 d . . .
C37 C 0.0091(7) 0.6865(5) 0.1056(5) 0.080(2) Uani 1 1 d . . .
H37A H -0.0478 0.7142 0.0855 0.095 Uiso 1 1 calc R . .
C38 C -0.0381(7) 0.5816(5) 0.1027(5) 0.080(2) Uani 1 1 d . . .
H38A H -0.1264 0.5379 0.0797 0.096 Uiso 1 1 calc R . .
C39 C 0.0430(7) 0.5419(5) 0.1330(5) 0.0657(18) Uani 1 1 d . B .
C40 C 0.1704(8) 0.6048(6) 0.1669(6) 0.091(2) Uani 1 1 d . . .
H40A H 0.2265 0.5767 0.1891 0.109 Uiso 1 1 calc R . .
C41 C 0.2187(6) 0.7104(5) 0.1690(5) 0.086(2) Uani 1 1 d . . .
H41A H 0.3071 0.7538 0.1921 0.103 Uiso 1 1 calc R . .
C42 C -0.0109(6) 0.4262(6) 0.1285(4) 0.104(3) Uani 1 1 d D . .

loop_
_atom_site_aniso_label
_atom_site_aniso_U_11
_atom_site_aniso_U_22
_atom_site_aniso_U_33
_atom_site_aniso_U_23
_atom_site_aniso_U_13
_atom_site_aniso_U_12
Ni1 0.0420(4) 0.0403(4) 0.0458(5) 0.0114(3) 0.0199(4) 0.0190(3)
Ni2 0.0486(4) 0.0463(4) 0.0456(5) 0.0139(3) 0.0195(4) 0.0260(3)
S1 0.0492(9) 0.0460(7) 0.0709(12) 0.0187(8) 0.0295(9) 0.0258(7)
S2 0.0418(8) 0.0462(7) 0.0550(11) 0.0135(7) 0.0202(8) 0.0200(6)
S3 0.0487(9) 0.0506(8) 0.0636(12) 0.0176(8) 0.0302(9) 0.0223(7)
S4 0.0482(9) 0.0440(7) 0.0603(11) 0.0168(7) 0.0250(8) 0.0231(7)
S5 0.0590(10) 0.0543(8) 0.0635(12) 0.0179(8) 0.0274(9) 0.0355(7)
S6 0.0522(9) 0.0489(8) 0.0663(12) 0.0207(8) 0.0273(9) 0.0273(7)
S7 0.0492(9) 0.0552(8) 0.0551(11) 0.0162(7) 0.0220(8) 0.0280(7)
S8 0.0517(9) 0.0505(8) 0.0670(12) 0.0189(8) 0.0274(9) 0.0291(7)
N1 0.078(4) 0.055(3) 0.119(6) 0.025(3) 0.022(4) 0.036(3)
N2 0.058(4) 0.069(3) 0.113(6) 0.033(4) 0.037(4) 0.016(3)
N3 0.076(4) 0.069(3) 0.102(5) 0.022(3) 0.053(4) 0.012(3)
N4 0.096(4) 0.050(3) 0.095(5) 0.027(3) 0.054(4) 0.036(3)
N5 0.099(5) 0.061(3) 0.135(7) 0.027(4) 0.047(5) 0.049(3)
N6 0.082(4) 0.055(3) 0.123(6) 0.022(3) 0.053(4) 0.023(3)
N7 0.068(4) 0.060(3) 0.089(5) 0.020(3) 0.040(4) 0.018(3)
N8 0.093(4) 0.061(3) 0.092(5) 0.018(3) 0.031(4) 0.048(3)
N9 0.058(3) 0.039(2) 0.053(4) 0.015(2) 0.027(3) 0.020(2)
N10 0.065(4) 0.044(3) 0.050(4) 0.004(2) 0.014(3) 0.022(3)
F1 0.162(16) 0.043(10) 0.14(2) 0.000(13) 0.078(16) 0.042(10)
F2 0.107(16) 0.031(9) 0.070(13) -0.024(8) 0.033(11) -0.002(8)
F3 0.121(12) 0.098(11) 0.073(11) 0.012(7) 0.077(9) 0.018(7)
F1' 0.131(7) 0.085(5) 0.133(11) 0.020(7) 0.077(8) -0.019(5)
F2' 0.228(9) 0.054(5) 0.097(7) 0.028(5) 0.084(7) 0.058(5)
F3' 0.274(13) 0.054(4) 0.109(7) 0.005(5) 0.141(8) 0.023(7)
F4 0.112(7) 0.053(5) 0.070(6) 0.012(4) 0.040(5) 0.033(4)
F5 0.195(10) 0.100(6) 0.096(7) 0.028(5) 0.077(7) 0.062(6)
F6 0.068(6) 0.101(8) 0.280(19) 0.117(11) -0.007(9) -0.014(6)
F4' 0.155(11) 0.051(6) 0.097(9) -0.004(5) 0.087(8) 0.000(6)
F5' 0.170(11) 0.116(7) 0.118(9) 0.032(6) 0.086(8) 0.030(7)
F6' 0.199(14) 0.067(7) 0.25(2) -0.009(12) -0.055(15) 0.080(8)
C1 0.049(4) 0.047(3) 0.060(5) 0.007(3) 0.007(3) 0.016(3)
C2 0.052(3) 0.031(2) 0.035(3) 0.010(2) 0.012(3) 0.015(2)
C3 0.045(3) 0.054(3) 0.030(3) 0.007(3) 0.007(3) 0.020(3)
C4 0.049(4) 0.056(3) 0.067(5) 0.015(3) 0.021(4) 0.019(3)
C5 0.065(4) 0.052(3) 0.055(5) 0.016(3) 0.029(4) 0.023(3)
C6 0.057(4) 0.035(3) 0.041(4) 0.012(3) 0.026(3) 0.014(3)
C7 0.056(4) 0.040(3) 0.038(4) 0.009(3) 0.019(3) 0.020(3)
C8 0.061(4) 0.045(3) 0.065(5) 0.015(3) 0.032(4) 0.023(3)
C9 0.060(4) 0.058(4) 0.070(5) 0.011(4) 0.021(4) 0.027(3)
C10 0.064(4) 0.036(3) 0.037(4) 0.006(3) 0.015(3) 0.021(3)
C11 0.064(4) 0.038(3) 0.044(4) 0.011(3) 0.017(3) 0.022(3)
C12 0.058(4) 0.051(3) 0.063(5) 0.019(3) 0.026(4) 0.026(3)
C13 0.055(4) 0.056(3) 0.049(4) 0.011(3) 0.017(3) 0.022(3)
C14 0.053(4) 0.044(3) 0.042(4) 0.014(3) 0.020(3) 0.023(3)
C15 0.054(4) 0.048(3) 0.043(4) 0.008(3) 0.016(3) 0.026(3)
C16 0.058(4) 0.051(3) 0.056(4) 0.008(3) 0.019(3) 0.028(3)
C17 0.061(4) 0.048(3) 0.087(6) 0.015(4) 0.027(4) 0.025(3)
C18 0.111(7) 0.050(4) 0.156(10) 0.007(5) 0.098(7) 0.021(4)
C19 0.173(11) 0.046(5) 0.076(7) -0.008(4) 0.077(8) -0.007(6)
C20 0.115(8) 0.061(5) 0.069(7) 0.010(5) -0.013(6) 0.011(5)
C21 0.068(5) 0.060(4) 0.087(6) 0.016(4) 0.013(5) 0.029(4)
C22 0.111(6) 0.058(4) 0.062(5) 0.015(3) 0.050(5) 0.035(4)
C23 0.066(4) 0.049(3) 0.051(4) 0.009(3) 0.033(4) 0.022(3)
C24 0.065(4) 0.061(4) 0.070(5) -0.001(3) 0.011(4) 0.038(3)
C25 0.039(4) 0.065(4) 0.073(5) -0.007(4) 0.018(4) 0.012(3)
C26 0.056(4) 0.044(3) 0.041(4) -0.001(3) 0.026(3) 0.009(3)
C27 0.074(5) 0.049(3) 0.066(5) 0.009(3) 0.026(4) 0.032(3)
C28 0.043(3) 0.058(4) 0.073(5) 0.002(3) 0.027(4) 0.018(3)
C29 0.119(7) 0.050(4) 0.075(7) 0.001(4) 0.068(6) 0.010(4)
C30 0.071(5) 0.072(4) 0.068(5) 0.015(4) 0.028(4) 0.038(4)
C31 0.091(6) 0.080(5) 0.068(6) 0.029(4) 0.031(5) 0.045(4)
C32 0.108(7) 0.058(4) 0.076(6) 0.025(4) 0.049(6) 0.031(4)
C33 0.088(6) 0.064(4) 0.120(8) 0.020(5) 0.064(6) 0.035(4)
C34 0.061(5) 0.057(4) 0.086(6) 0.013(4) 0.023(5) 0.022(3)
C35 0.111(6) 0.068(4) 0.039(4) 0.007(3) 0.018(4) 0.037(4)
C36 0.078(5) 0.060(4) 0.046(4) 0.006(3) 0.025(4) 0.030(4)
C37 0.088(6) 0.089(5) 0.096(6) 0.024(5) 0.056(5) 0.058(4)
C38 0.076(5) 0.079(5) 0.089(6) 0.020(4) 0.049(5) 0.030(4)
C39 0.095(6) 0.059(4) 0.050(5) 0.020(3) 0.041(4) 0.034(4)
C40 0.087(6) 0.092(5) 0.090(7) 0.052(5) 0.028(5) 0.045(5)
C41 0.058(5) 0.085(5) 0.082(6) 0.035(4) 0.005(4) 0.024(4)
C42 0.191(11) 0.082(6) 0.062(6) 0.027(5) 0.094(8) 0.051(6)

loop_
_atom_type_symbol
_atom_type_description
_atom_type_scat_dispersion_real
_atom_type_scat_dispersion_imag
_atom_type_scat_source
C C 0.0033 0.0016 'International Tables Vol C Tables 4.2.6.8 and 6.1.1.4'
H H 0.0000 0.0000 'International Tables Vol C Tables 4.2.6.8 and 6.1.1.4'
N N 0.0061 0.0033 'International Tables Vol C Tables 4.2.6.8 and 6.1.1.4'
F F 0.0171 0.0103 'International Tables Vol C Tables 4.2.6.8 and 6.1.1.4'
S S 0.1246 0.1234 'International Tables Vol C Tables 4.2.6.8 and 6.1.1.4'
Ni Ni 0.3393 1.1124 'International Tables Vol C Tables 4.2.6.8 and 6.1.1.4'

loop_
_geom_angle_atom_site_label_1
_geom_angle_atom_site_label_2
_geom_angle_atom_site_label_3
_geom_angle
S1 Ni1 S2 92.26(6)
S1 Ni1 S4 178.71(6)
S2 Ni1 S4 89.03(5)
S1 Ni1 S3 86.02(6)
S2 Ni1 S3 178.13(7)
S4 Ni1 S3 92.69(6)
S6 Ni2 S8 86.48(6)
S6 Ni2 S5 92.28(6)
S8 Ni2 S5 177.28(7)
S6 Ni2 S7 178.36(7)
S8 Ni2 S7 92.68(6)
S5 Ni2 S7 88.61(6)
C2 S1 Ni1 102.89(18)
C3 S2 Ni1 103.44(19)
C6 S3 Ni1 102.99(19)
C7 S4 Ni1 102.68(18)
C10 S5 Ni2 102.75(19)
C11 S6 Ni2 103.4(2)
C14 S7 Ni2 102.47(19)
C15 S8 Ni2 103.63(19)
C21 N9 C17 120.9(6)
C21 N9 C22 119.2(6)
C17 N9 C22 119.9(6)
C34 N10 C30 121.2(7)
C34 N10 C35 119.3(6)
C30 N10 C35 119.5(6)
N1 C1 C2 178.1(7)
C3 C2 C1 123.4(5)
C3 C2 S1 121.7(4)
C1 C2 S1 114.9(4)
C2 C3 C4 121.8(5)
C2 C3 S2 119.7(4)
C4 C3 S2 118.5(4)
N2 C4 C3 178.5(7)
N3 C5 C6 178.8(8)
C7 C6 C5 122.1(5)
C7 C6 S3 121.0(4)
C5 C6 S3 116.9(4)
C6 C7 C8 122.0(5)
C6 C7 S4 120.7(4)
C8 C7 S4 117.3(4)
N4 C8 C7 177.7(6)
N5 C9 C10 179.0(8)
C11 C10 C9 123.6(5)
C11 C10 S5 120.3(4)
C9 C10 S5 116.1(4)
C10 C11 C12 122.2(5)
C10 C11 S6 121.2(4)
C12 C11 S6 116.6(4)
N6 C12 C11 176.0(6)
N7 C13 C14 178.4(6)
C15 C14 C13 119.2(5)
C15 C14 S7 121.6(4)
C13 C14 S7 119.2(4)
C14 C15 C16 120.9(5)
C14 C15 S8 119.6(4)
C16 C15 S8 119.4(4)
N8 C16 C15 178.9(7)
N9 C17 C18 120.7(7)
N9 C17 H17A 119.7
C18 C17 H17A 119.7
C19 C18 C17 119.4(8)
C19 C18 H18A 120.3
C17 C18 H18A 120.3
C20 C19 C18 118.3(9)
C20 C19 H19A 120.8
C18 C19 H19A 120.8
C19 C20 C21 121.0(9)
C19 C20 H20A 119.5
C21 C20 H20A 119.5
N9 C21 C20 119.7(7)
N9 C21 H21A 120.2
C20 C21 H21A 120.2
N9 C22 C23 112.6(5)
N9 C22 H22A 109.1
C23 C22 H22A 109.1
N9 C22 H22B 109.1
C23 C22 H22B 109.1
H22A C22 H22B 107.8
C28 C23 C24 119.6(5)
C28 C23 C22 120.6(6)
C24 C23 C22 119.8(6)
C23 C24 C25 120.5(6)
C23 C24 H24A 119.8
C25 C24 H24A 119.8
C26 C25 C24 119.9(5)
C26 C25 H25A 120.1
C24 C25 H25A 120.1
C25 C26 C27 120.3(5)
C25 C26 C29 120.8(5)
C27 C26 C29 118.9(6)
C26 C27 C28 119.3(6)
C26 C27 H27A 120.3
C28 C27 H27A 120.3
C23 C28 C27 120.4(5)
C23 C28 H28A 119.8
C27 C28 H28A 119.8
F1 C29 F2' 30.1(11)
F1 C29 F3' 76.8(11)
F2' C29 F3' 105.6(6)
F1 C29 F2 106.7(8)
F2' C29 F2 132.6(12)
F3' C29 F2 31.6(11)
F1 C29 F3 106.4(9)
F2' C29 F3 83.1(14)
F3' C29 F3 124.2(15)
F2 C29 F3 105.3(8)
F1 C29 F1' 123.2(18)
F2' C29 F1' 106.1(6)
F3' C29 F1' 106.5(6)
F2 C29 F1' 81.8(12)
F3 C29 F1' 25.3(13)
F1 C29 C26 118.3(14)
F2' C29 C26 112.3(7)
F3' C29 C26 114.4(7)
F2 C29 C26 107.3(12)
F3 C29 C26 112.0(14)
F1' C29 C26 111.4(7)
N10 C30 C31 120.6(7)
N10 C30 H30A 119.7
C31 C30 H30A 119.7
C30 C31 C32 120.5(8)
C30 C31 H31A 119.8
C32 C31 H31A 119.8
C31 C32 C33 118.5(8)
C31 C32 H32A 120.7
C33 C32 H32A 120.7
C32 C33 C34 119.5(7)
C32 C33 H33A 120.2
C34 C33 H33A 120.2
N10 C34 C33 119.6(7)
N10 C34 H34A 120.2
C33 C34 H34A 120.2
N10 C35 C36 111.5(5)
N10 C35 H35A 109.3
C36 C35 H35A 109.3
N10 C35 H35B 109.3
C36 C35 H35B 109.3
H35A C35 H35B 108.0
C37 C36 C41 118.7(6)
C37 C36 C35 121.8(7)
C41 C36 C35 119.5(6)
C36 C37 C38 121.4(6)
C36 C37 H37A 119.3
C38 C37 H37A 119.3
C39 C38 C37 119.6(7)
C39 C38 H38A 120.2
C37 C38 H38A 120.2
C38 C39 C40 120.4(6)
C38 C39 C42 118.7(7)
C40 C39 C42 120.9(6)
C39 C40 C41 120.4(7)
C39 C40 H40A 119.8
C41 C40 H40A 119.8
C36 C41 C40 119.5(6)
C36 C41 H41A 120.3
C40 C41 H41A 120.3
F6' C42 F6 123.3(12)
F6' C42 F5' 111.1(8)
F6 C42 F5' 51.4(6)
F6' C42 F5 45.3(8)
F6 C42 F5 108.9(7)
F5' C42 F5 140.0(11)
F6' C42 F4' 108.8(7)
F6 C42 F4' 49.5(6)
F5' C42 F4' 100.9(7)
F5 C42 F4' 69.4(6)
F6' C42 F4 55.1(8)
F6 C42 F4 106.9(7)
F5' C42 F4 63.4(7)
F5 C42 F4 100.0(6)
F4' C42 F4 142.3(8)
F6' C42 C39 118.0(9)
F6 C42 C39 118.6(8)
F5' C42 C39 108.7(8)
F5 C42 C39 111.1(7)
F4' C42 C39 107.9(7)
F4 C42 C39 109.6(6)

loop_
_geom_bond_atom_site_label_1
_geom_bond_atom_site_label_2
_geom_bond_distance
Ni1 S1 2.1345(14)
Ni1 S2 2.1470(15)
Ni1 S4 2.1487(14)
Ni1 S3 2.1491(15)
Ni2 S6 2.1371(16)
Ni2 S8 2.1456(14)
Ni2 S5 2.1473(14)
Ni2 S7 2.1484(15)
S1 C2 1.717(5)
S2 C3 1.717(5)
S3 C6 1.714(5)
S4 C7 1.728(5)
S5 C10 1.739(5)
S6 C11 1.714(5)
S7 C14 1.715(5)
S8 C15 1.708(5)
N1 C1 1.144(6)
N2 C4 1.137(6)
N3 C5 1.137(6)
N4 C8 1.132(6)
N5 C9 1.137(6)
N6 C12 1.133(7)
N7 C13 1.133(6)
N8 C16 1.138(6)
N9 C21 1.307(8)
N9 C17 1.314(7)
N9 C22 1.476(7)
N10 C34 1.325(7)
N10 C30 1.327(8)
N10 C35 1.486(8)
F1 C29 1.318(8)
F2 C29 1.330(8)
F3 C29 1.331(8)
F1' C29 1.333(7)
F2' C29 1.322(7)
F3' C29 1.327(7)
F4 C42 1.354(7)
F5 C42 1.323(7)
F6 C42 1.272(7)
F4' C42 1.337(7)
F5' C42 1.321(7)
F6' C42 1.260(7)
C1 C2 1.451(7)
C2 C3 1.333(7)
C3 C4 1.437(7)
C5 C6 1.444(7)
C6 C7 1.346(7)
C7 C8 1.439(7)
C9 C10 1.437(7)
C10 C11 1.324(7)
C11 C12 1.458(8)
C13 C14 1.449(7)
C14 C15 1.365(7)
C15 C16 1.434(7)
C17 C18 1.357(9)
C17 H17A 0.9400
C18 C19 1.348(12)
C18 H18A 0.9400
C19 C20 1.342(11)
C19 H19A 0.9400
C20 C21 1.351(10)
C20 H20A 0.9400
C21 H21A 0.9400
C22 C23 1.511(7)
C22 H22A 0.9800
C22 H22B 0.9800
C23 C28 1.357(8)
C23 C24 1.368(7)
C24 C25 1.378(8)
C24 H24A 0.9400
C25 C26 1.361(8)
C25 H25A 0.9400
C26 C27 1.370(7)
C26 C29 1.492(8)
C27 C28 1.392(7)
C27 H27A 0.9400
C28 H28A 0.9400
C30 C31 1.351(9)
C30 H30A 0.9400
C31 C32 1.358(9)
C31 H31A 0.9400
C32 C33 1.371(10)
C32 H32A 0.9400
C33 C34 1.385(10)
C33 H33A 0.9400
C34 H34A 0.9400
C35 C36 1.514(8)
C35 H35A 0.9800
C35 H35B 0.9800
C36 C37 1.360(8)
C36 C41 1.374(8)
C37 C38 1.376(8)
C37 H37A 0.9400
C38 C39 1.346(9)
C38 H38A 0.9400
C39 C40 1.354(9)
C39 C42 1.513(9)
C40 C41 1.387(8)
C40 H40A 0.9400
C41 H41A 0.9400
